data_7238848
loop_
_publ_author_name
'Li, Cheng-Peng'
'Chen, Jing'
'Liu, Peng-Wen'
'Du, Miao'

_publ_section_title
;
 Structural diversity and fluorescent properties of CdII coordination
 polymers with 5-halonicotinates regulated by solvent and ligand
 halogen-substituting effect
;
_journal_issue 45
_journal_name_full CrystEngComm
_journal_page_first 9713
_journal_paper_doi 10.1039/c3ce41116h
_journal_volume 15
_journal_year 2013
_chemical_formula_sum 'C9 H10 Cd Cl2 N2 O3'
_chemical_formula_weight 377.49
_space_group_IT_number 14
_space_group_name_Hall '-P 2ybc'
_space_group_name_H-M_alt 'P 1 21/c 1'
_symmetry_cell_setting monoclinic
_symmetry_space_group_name_H-M 'P 1 21/c 1'
_atom_sites_solution_hydrogens geom
_atom_sites_solution_primary direct
_atom_sites_solution_secondary difmap
_audit_creation_method SHELXL-97
_cell_angle_alpha 90.00
_cell_angle_beta 93.6150(10)
_cell_angle_gamma 90.00
_cell_formula_units_Z 4
_cell_length_a 14.1516(6)
_cell_length_b 12.6704(6)
_cell_length_c 7.0376(3)
_cell_measurement_reflns_used 3634
_cell_measurement_temperature 296(2)
_cell_measurement_theta_max 29.71
_cell_measurement_theta_min 2.16
_cell_volume 1259.38(10)
_computing_cell_refinement 'Bruker SMART'
_computing_data_collection 'Bruker SMART'
_computing_data_reduction 'Bruker SAINT'
_computing_molecular_graphics 'Bruker SHELXTL'
_computing_publication_material 'Bruker SHELXTL'
_computing_structure_refinement 'SHELXL-97 (Sheldrick, 1997)'
_computing_structure_solution 'SHELXS-97 (Sheldrick, 1990)'
_diffrn_ambient_temperature 296(2)
_diffrn_measured_fraction_theta_full 0.999
_diffrn_measured_fraction_theta_max 0.999
_diffrn_measurement_device_type 'CCD area detector'
_diffrn_measurement_method 'phi and omega scans'
_diffrn_radiation_monochromator graphite
_diffrn_radiation_source 'fine-focus sealed tube'
_diffrn_radiation_type MoK\a
_diffrn_radiation_wavelength 0.71073
_diffrn_reflns_av_R_equivalents 0.0195
_diffrn_reflns_av_sigmaI/netI 0.0221
_diffrn_reflns_limit_h_max 16
_diffrn_reflns_limit_h_min -16
_diffrn_reflns_limit_k_max 9
_diffrn_reflns_limit_k_min -15
_diffrn_reflns_limit_l_max 8
_diffrn_reflns_limit_l_min -8
_diffrn_reflns_number 6350
_diffrn_reflns_theta_full 25.02
_diffrn_reflns_theta_max 25.02
_diffrn_reflns_theta_min 1.44
_exptl_absorpt_coefficient_mu 2.154
_exptl_absorpt_correction_T_max 0.6486
_exptl_absorpt_correction_T_min 0.5456
_exptl_absorpt_correction_type multi-scan
_exptl_absorpt_process_details SADABS
_exptl_crystal_colour COLORLESS
_exptl_crystal_density_diffrn 1.991
_exptl_crystal_density_meas ?
_exptl_crystal_density_method 'not measured'
_exptl_crystal_description BLOCK
_exptl_crystal_F_000 736
_exptl_crystal_size_max 0.32
_exptl_crystal_size_mid 0.28
_exptl_crystal_size_min 0.22
_refine_diff_density_max 0.330
_refine_diff_density_min -0.378
_refine_diff_density_rms 0.065
_refine_ls_extinction_method none
_refine_ls_goodness_of_fit_ref 1.057
_refine_ls_hydrogen_treatment constr
_refine_ls_matrix_type full
_refine_ls_number_parameters 156
_refine_ls_number_reflns 2233
_refine_ls_number_restraints 0
_refine_ls_restrained_S_all 1.057
_refine_ls_R_factor_all 0.0223
_refine_ls_R_factor_gt 0.0194
_refine_ls_shift/su_max 0.001
_refine_ls_shift/su_mean 0.000
_refine_ls_structure_factor_coef Fsqd
_refine_ls_weighting_details 'calc w=1/[\s^2^(Fo^2^)+(0.0183P)^2^+0.7175P] where P=(Fo^2^+2Fc^2^)/3'
_refine_ls_weighting_scheme calc
_refine_ls_wR_factor_gt 0.0434
_refine_ls_wR_factor_ref 0.0446
_reflns_number_gt 2027
_reflns_number_total 2233
_reflns_threshold_expression >2sigma(I)
_cod_data_source_file c3ce41116h.txt
_cod_data_source_block 6
_cod_depositor_comments
;
The following automatic conversions were performed:

data item '_exptl_absorpt_correction_type' value 'MULTI-SCAN' was
changed to 'multi-scan' in accordance with the
/home/saulius/struct/COD-crude-data/automatic-downloads/DataCite-retrospective/RSC/depositions/lib/dictionaries/cif_core.dic
dictionary named 'cif_core.dic' version 2.4.2 last updated on
2011-04-26.

data item '_symmetry_cell_setting' value 'Monoclinic' was changed to
'monoclinic' in accordance with the
/home/saulius/struct/COD-crude-data/automatic-downloads/DataCite-retrospective/RSC/depositions/lib/dictionaries/cif_core.dic
dictionary named 'cif_core.dic' version 2.4.2 last updated on
2011-04-26.

data item '_exptl_crystal_density_meas' value 'NONE' was changed to
'?' -- the value is perceived as not measured.

Automatic conversion script
Id: cif_fix_values 6909 2019-04-08 15:41:33Z antanas 
;
_cod_original_sg_symbol_H-M P2(1)/c
_cod_database_code 7238848

loop_
_symmetry_equiv_pos_as_xyz
'x, y, z'
'-x, y+1/2, -z+1/2'
'-x, -y, -z'
'x, -y-1/2, z-1/2'

loop_
_atom_site_label
_atom_site_type_symbol
_atom_site_fract_x
_atom_site_fract_y
_atom_site_fract_z
_atom_site_U_iso_or_equiv
_atom_site_adp_type
_atom_site_occupancy
_atom_site_symmetry_multiplicity
_atom_site_calc_flag
_atom_site_refinement_flags
Cd1 Cd 0.719897(12) -0.159040(13) 0.15210(2) 0.02245(7) Uani 1 1 d .
Cl1 Cl 0.70469(7) 0.17415(8) 0.73591(16) 0.0785(3) Uani 1 1 d .
Cl2 Cl 0.82006(4) -0.20512(5) 0.47039(9) 0.02891(14) Uani 1 1 d .
O1 O 0.37380(12) 0.09604(15) 0.1102(3) 0.0343(4) Uani 1 1 d .
O2 O 0.40077(13) 0.23664(15) 0.2981(3) 0.0412(5) Uani 1 1 d .
O3 O 0.82408(13) -0.02436(15) 0.0902(3) 0.0365(4) Uani 1 1 d .
N1 N 0.63920(14) -0.02337(16) 0.3143(3) 0.0267(5) Uani 1 1 d .
N2 N 0.91037(16) 0.06012(18) -0.1225(3) 0.0380(6) Uani 1 1 d .
C1 C 0.42002(17) 0.1472(2) 0.2348(4) 0.0259(6) Uani 1 1 d .
C2 C 0.51239(17) 0.10238(19) 0.3202(3) 0.0246(5) Uani 1 1 d .
C3 C 0.55940(19) 0.1523(2) 0.4724(4) 0.0324(6) Uani 1 1 d .
H3 H 0.5335 0.2119 0.5261 0.039 Uiso 1 1 calc R
C4 C 0.64454(19) 0.1134(2) 0.5437(4) 0.0347(6) Uani 1 1 d .
C5 C 0.68332(18) 0.0262(2) 0.4609(4) 0.0326(6) Uani 1 1 d .
H5 H 0.7419 0.0014 0.5090 0.039 Uiso 1 1 calc R
C6 C 0.55472(17) 0.01345(19) 0.2471(4) 0.0263(5) Uani 1 1 d .
H6 H 0.5229 -0.0222 0.1468 0.032 Uiso 1 1 calc R
C7 C 0.85810(18) -0.0183(2) -0.0673(4) 0.0338(6) Uani 1 1 d .
H7 H 0.8457 -0.0734 -0.1526 0.041 Uiso 1 1 calc R
C8 C 0.9266(2) 0.1526(2) -0.0035(6) 0.0567(9) Uani 1 1 d .
H8A H 0.8840 0.2078 -0.0467 0.085 Uiso 1 1 calc R
H8B H 0.9907 0.1760 -0.0111 0.085 Uiso 1 1 calc R
H8C H 0.9157 0.1351 0.1260 0.085 Uiso 1 1 calc R
C9 C 0.9464(2) 0.0610(3) -0.3116(5) 0.0587(10) Uani 1 1 d .
H9A H 0.9331 -0.0055 -0.3729 0.088 Uiso 1 1 calc R
H9B H 1.0136 0.0725 -0.3011 0.088 Uiso 1 1 calc R
H9C H 0.9164 0.1167 -0.3856 0.088 Uiso 1 1 calc R

loop_
_atom_site_aniso_label
_atom_site_aniso_U_11
_atom_site_aniso_U_22
_atom_site_aniso_U_33
_atom_site_aniso_U_23
_atom_site_aniso_U_13
_atom_site_aniso_U_12
Cd1 0.01919(11) 0.02215(11) 0.02588(11) 0.00061(7) 0.00041(7) -0.00063(7)
Cl1 0.0596(5) 0.0825(7) 0.0873(7) -0.0551(6) -0.0433(5) 0.0320(5)
Cl2 0.0275(3) 0.0304(3) 0.0283(3) 0.0049(3) -0.0026(3) -0.0024(3)
O1 0.0306(10) 0.0386(11) 0.0324(10) 0.0005(9) -0.0077(8) 0.0070(9)
O2 0.0315(10) 0.0374(11) 0.0537(13) -0.0091(10) -0.0040(9) 0.0157(9)
O3 0.0355(11) 0.0351(11) 0.0393(11) 0.0012(9) 0.0051(9) -0.0105(9)
N1 0.0246(11) 0.0267(11) 0.0283(11) 0.0001(9) -0.0006(9) 0.0060(9)
N2 0.0319(13) 0.0335(13) 0.0489(15) 0.0070(11) 0.0058(11) -0.0035(11)
C1 0.0233(13) 0.0301(15) 0.0249(13) 0.0052(11) 0.0060(11) 0.0046(11)
C2 0.0232(13) 0.0255(13) 0.0251(13) 0.0028(10) 0.0010(10) 0.0028(11)
C3 0.0317(15) 0.0301(15) 0.0352(15) -0.0065(12) 0.0015(12) 0.0094(12)
C4 0.0286(14) 0.0372(15) 0.0372(16) -0.0097(13) -0.0080(12) 0.0049(12)
C5 0.0244(13) 0.0331(15) 0.0394(16) -0.0034(12) -0.0056(12) 0.0067(12)
C6 0.0257(13) 0.0279(13) 0.0250(13) 0.0018(11) 0.0002(10) 0.0033(11)
C7 0.0268(14) 0.0311(15) 0.0429(17) 0.0059(12) -0.0026(12) -0.0001(12)
C8 0.049(2) 0.0382(18) 0.082(3) 0.0010(17) -0.0014(19) -0.0103(15)
C9 0.048(2) 0.070(2) 0.059(2) 0.0205(18) 0.0137(17) -0.0086(18)

loop_
_atom_type_symbol
_atom_type_description
_atom_type_scat_dispersion_real
_atom_type_scat_dispersion_imag
_atom_type_scat_source
C C 0.0033 0.0016 'International Tables Vol C Tables 4.2.6.8 and 6.1.1.4'
H H 0.0000 0.0000 'International Tables Vol C Tables 4.2.6.8 and 6.1.1.4'
N N 0.0061 0.0033 'International Tables Vol C Tables 4.2.6.8 and 6.1.1.4'
O O 0.0106 0.0060 'International Tables Vol C Tables 4.2.6.8 and 6.1.1.4'
Cl Cl 0.1484 0.1585 'International Tables Vol C Tables 4.2.6.8 and 6.1.1.4'
Cd Cd -0.8075 1.2024 'International Tables Vol C Tables 4.2.6.8 and 6.1.1.4'

loop_
_geom_angle_atom_site_label_1
_geom_angle_atom_site_label_2
_geom_angle_atom_site_label_3
_geom_angle
_geom_angle_site_symmetry_1
_geom_angle_site_symmetry_3
O2 Cd1 O3 168.78(7) 2_645 .
O2 Cd1 O1 85.65(7) 2_645 3_655
O3 Cd1 O1 86.34(7) . 3_655
O2 Cd1 N1 87.54(7) 2_645 .
O3 Cd1 N1 83.62(7) . .
O1 Cd1 N1 82.40(7) 3_655 .
O2 Cd1 Cl2 97.61(6) 2_645 4
O3 Cd1 Cl2 91.26(5) . 4
O1 Cd1 Cl2 97.83(5) 3_655 4
N1 Cd1 Cl2 174.85(5) . 4
O2 Cd1 Cl2 96.45(5) 2_645 .
O3 Cd1 Cl2 90.48(5) . .
O1 Cd1 Cl2 172.09(5) 3_655 .
N1 Cd1 Cl2 90.05(5) . .
Cl2 Cd1 Cl2 89.470(17) 4 .
Cd1 Cl2 Cd1 106.38(2) 4_556 .
C1 O1 Cd1 128.63(16) . 3_655
C1 O2 Cd1 141.82(18) . 2_655
C7 O3 Cd1 120.14(18) . .
C5 N1 C6 118.3(2) . .
C5 N1 Cd1 119.65(16) . .
C6 N1 Cd1 121.54(17) . .
C7 N2 C8 120.8(3) . .
C7 N2 C9 120.9(3) . .
C8 N2 C9 118.0(3) . .
O1 C1 O2 127.3(2) . .
O1 C1 C2 119.1(2) . .
O2 C1 C2 113.6(2) . .
C3 C2 C6 117.5(2) . .
C3 C2 C1 119.9(2) . .
C6 C2 C1 122.6(2) . .
C4 C3 C2 119.4(2) . .
C4 C3 H3 120.3 . .
C2 C3 H3 120.3 . .
C3 C4 C5 119.9(2) . .
C3 C4 Cl1 120.3(2) . .
C5 C4 Cl1 119.8(2) . .
N1 C5 C4 121.8(2) . .
N1 C5 H5 119.1 . .
C4 C5 H5 119.1 . .
N1 C6 C2 123.2(2) . .
N1 C6 H6 118.4 . .
C2 C6 H6 118.4 . .
O3 C7 N2 124.8(3) . .
O3 C7 H7 117.6 . .
N2 C7 H7 117.6 . .
N2 C8 H8A 109.5 . .
N2 C8 H8B 109.5 . .
H8A C8 H8B 109.5 . .
N2 C8 H8C 109.5 . .
H8A C8 H8C 109.5 . .
H8B C8 H8C 109.5 . .
N2 C9 H9A 109.5 . .
N2 C9 H9B 109.5 . .
H9A C9 H9B 109.5 . .
N2 C9 H9C 109.5 . .
H9A C9 H9C 109.5 . .
H9B C9 H9C 109.5 . .

loop_
_geom_bond_atom_site_label_1
_geom_bond_atom_site_label_2
_geom_bond_distance
_geom_bond_site_symmetry_2
Cd1 O2 2.2049(17) 2_645
Cd1 O3 2.3144(17) .
Cd1 O1 2.3439(17) 3_655
Cd1 N1 2.393(2) .
Cd1 Cl2 2.6145(6) 4
Cd1 Cl2 2.6396(6) .
Cl1 C4 1.733(3) .
Cl2 Cd1 2.6145(6) 4_556
O1 C1 1.243(3) .
O1 Cd1 2.3439(17) 3_655
O2 C1 1.253(3) .
O2 Cd1 2.2049(17) 2_655
O3 C7 1.238(3) .
N1 C5 1.329(3) .
N1 C6 1.342(3) .
N2 C7 1.313(3) .
N2 C8 1.450(4) .
N2 C9 1.455(4) .
C1 C2 1.514(3) .
C2 C3 1.379(4) .
C2 C6 1.390(3) .
C3 C4 1.367(4) .
C3 H3 0.9300 .
C4 C5 1.379(4) .
C5 H5 0.9300 .
C6 H6 0.9300 .
C7 H7 0.9300 .
C8 H8A 0.9600 .
C8 H8B 0.9600 .
C8 H8C 0.9600 .
C9 H9A 0.9600 .
C9 H9B 0.9600 .
C9 H9C 0.9600 .

loop_
_geom_torsion_atom_site_label_1
_geom_torsion_atom_site_label_2
_geom_torsion_atom_site_label_3
_geom_torsion_atom_site_label_4
_geom_torsion
_geom_torsion_site_symmetry_1
_geom_torsion_site_symmetry_4
O2 Cd1 Cl2 Cd1 -0.54(6) 2_645 4_556
O3 Cd1 Cl2 Cd1 170.61(5) . 4_556
N1 Cd1 Cl2 Cd1 86.99(5) . 4_556
Cl2 Cd1 Cl2 Cd1 -98.14(3) 4 4_556
O2 Cd1 O3 C7 -102.2(4) 2_645 .
O1 Cd1 O3 C7 -57.7(2) 3_655 .
N1 Cd1 O3 C7 -140.5(2) . .
Cl2 Cd1 O3 C7 40.07(19) 4 .
Cl2 Cd1 O3 C7 129.55(19) . .
O2 Cd1 N1 C5 126.1(2) 2_645 .
O3 Cd1 N1 C5 -60.84(19) . .
O1 Cd1 N1 C5 -148.0(2) 3_655 .
Cl2 Cd1 N1 C5 29.64(19) . .
O2 Cd1 N1 C6 -62.37(19) 2_645 .
O3 Cd1 N1 C6 110.71(19) . .
O1 Cd1 N1 C6 23.56(18) 3_655 .
Cl2 Cd1 N1 C6 -158.82(18) . .
Cd1 O1 C1 O2 31.3(4) 3_655 .
Cd1 O1 C1 C2 -146.28(17) 3_655 .
Cd1 O2 C1 O1 29.2(5) 2_655 .
Cd1 O2 C1 C2 -153.1(2) 2_655 .
O1 C1 C2 C3 -173.0(2) . .
O2 C1 C2 C3 9.1(3) . .
O1 C1 C2 C6 9.2(4) . .
O2 C1 C2 C6 -168.7(2) . .
C6 C2 C3 C4 0.3(4) . .
C1 C2 C3 C4 -177.5(2) . .
C2 C3 C4 C5 1.2(4) . .
C2 C3 C4 Cl1 -179.6(2) . .
C6 N1 C5 C4 -0.1(4) . .
Cd1 N1 C5 C4 171.7(2) . .
C3 C4 C5 N1 -1.3(4) . .
Cl1 C4 C5 N1 179.4(2) . .
C5 N1 C6 C2 1.7(4) . .
Cd1 N1 C6 C2 -169.93(18) . .
C3 C2 C6 N1 -1.8(4) . .
C1 C2 C6 N1 175.9(2) . .
Cd1 O3 C7 N2 173.19(19) . .
C8 N2 C7 O3 -4.9(4) . .
C9 N2 C7 O3 -179.2(3) . .
